data_7008953
loop_
_publ_author_name
'Birdsall, David J.'
'Novosad, Josef'
'Slawin, Alexandra M. Z.'
'Woollins, J. Derek'

_publ_section_title
;
 Synthesis and crystal structures of tellurium complexes containing
 imidophosphinate ligands
;
_journal_issue 4
_journal_name_full 'Journal of the Chemical Society, Dalton Transactions'
_journal_page_first 435
_journal_paper_doi 10.1039/a907336a
_journal_year 2000
_chemical_formula_analytical 'C25 H31 Cl2 N O P2 S2 Te'
_chemical_formula_moiety 'C25 H31 Cl2 N O P2 S2 Te'
_chemical_formula_structural 'C25 H31 Cl2 N O P2 S2 Te'
_chemical_formula_sum 'C25 H31 Cl2 N O P2 S2 Te'
_chemical_formula_weight 686.07
_chemical_melting_point ?
_chemical_name_systematic 9
_space_group_IT_number 19
_symmetry_cell_setting orthorhombic
_symmetry_space_group_name_Hall 'P 2ac 2ab'
_symmetry_space_group_name_H-M 'P 21 21 21'
_atom_sites_solution_hydrogens geom
_atom_sites_solution_primary direct
_atom_sites_solution_secondary difmap
_audit_creation_method SHELXL
_cell_angle_alpha 90.00
_cell_angle_beta 90.00
_cell_angle_gamma 90.00
_cell_formula_units_Z 4
_cell_length_a 13.4268(2)
_cell_length_b 14.0714(4)
_cell_length_c 15.5035(4)
_cell_measurement_reflns_used 59
_cell_measurement_temperature 293(2)
_cell_measurement_theta_max 337
_cell_measurement_theta_min 23
_cell_volume 2929.14(12)
_computing_cell_refinement SMART/SAINT
_computing_data_collection SMART
_computing_data_reduction SAINT
_computing_molecular_graphics SHELXTL
_computing_publication_material SHELXTL
_computing_structure_refinement 'SHELXL-93 (Sheldrick, 1993)'
_computing_structure_solution 'SHELXS-86 (Sheldrick, 1990)'
_diffrn_ambient_temperature 293(2)
_diffrn_measurement_device SMART
_diffrn_measurement_method CCD
_diffrn_radiation_monochromator graphite
_diffrn_radiation_source 'fine-focus sealed tube'
_diffrn_radiation_type MoK\a
_diffrn_radiation_wavelength 0.71073
_diffrn_reflns_av_R_equivalents 0.1056
_diffrn_reflns_av_sigmaI/netI 0.1221
_diffrn_reflns_limit_h_max 14
_diffrn_reflns_limit_h_min -14
_diffrn_reflns_limit_k_max 15
_diffrn_reflns_limit_k_min -15
_diffrn_reflns_limit_l_max 17
_diffrn_reflns_limit_l_min -8
_diffrn_reflns_number 12947
_diffrn_reflns_theta_max 23.27
_diffrn_reflns_theta_min 1.95
_diffrn_standards_decay_% -
_diffrn_standards_interval_count -
_diffrn_standards_interval_time -
_diffrn_standards_number -
_exptl_absorpt_coefficient_mu 1.469
_exptl_absorpt_correction_T_max 1.00000
_exptl_absorpt_correction_T_min 0.403826
_exptl_absorpt_correction_type sadabs
_exptl_crystal_colour 'pale yellow'
_exptl_crystal_density_diffrn 1.556
_exptl_crystal_density_meas ?
_exptl_crystal_density_method -
_exptl_crystal_description prism
_exptl_crystal_F_000 1376
_exptl_crystal_size_max .05
_exptl_crystal_size_mid .1
_exptl_crystal_size_min .15
_refine_diff_density_max 1.513
_refine_diff_density_min -0.961
_refine_diff_density_rms 0.111
_refine_ls_abs_structure_details 'Flack H D (1983), Acta Cryst. A39, 876-881'
_refine_ls_abs_structure_Flack -0.06(4)
_refine_ls_extinction_coef 0.0000(3)
_refine_ls_extinction_expression Fc^*^=kFc[1+0.001xFc^2^\l^3^/sin(2\q)]^-1/4^
_refine_ls_extinction_method SHELXL
_refine_ls_goodness_of_fit_all 0.893
_refine_ls_goodness_of_fit_obs 0.975
_refine_ls_hydrogen_treatment riding
_refine_ls_matrix_type full
_refine_ls_number_parameters 308
_refine_ls_number_reflns 4166
_refine_ls_number_restraints 0
_refine_ls_restrained_S_all 0.960
_refine_ls_restrained_S_obs 0.975
_refine_ls_R_factor_all 0.1052
_refine_ls_R_factor_obs 0.0573
_refine_ls_shift/esd_max -2.481
_refine_ls_shift/esd_mean 0.013
_refine_ls_structure_factor_coef Fsqd
_refine_ls_weighting_details 'w=1/[\s^2^(Fo^2^)+(0.0609P)^2^+0.0000P] where P=(Fo^2^+2Fc^2^)/3'
_refine_ls_weighting_scheme calc
_refine_ls_wR_factor_all 0.1385
_refine_ls_wR_factor_obs 0.1119
_reflns_number_observed 2666
_reflns_number_total 4216
_reflns_observed_criterion >2sigma(I)
_cod_data_source_file a907336a.txt
_cod_data_source_block 9
_cod_depositor_comments
;
The following automatic conversions were performed:
'_symmetry_cell_setting' value 'Orthorhombic' changed to 'orthorhombic'
according to '/home/adriana/struct/CIF-dictionaries/cif_core.dic'
dictionary named 'cif_core.dic' version 2.4.1 from 2010-06-29.

Automatic conversion script
Id: cif_fix_enum 1555 2011-01-17 13:19:09Z saulius 

The following automatic conversions were performed:

'_chemical_melting_point' value '-' was changed to '?' - the value is
undefined or not given.

Automatic conversion script
Id: cif_fix_values 1569 2011-02-09 13:29:24Z adriana 

The following automatic conversions were performed:

'_exptl_crystal_density_meas' value '-' was changed to '?' - the
value is perceived as not measured.

Automatic conversion script
Id: cif_fix_values 3008 2015-01-20 13:52:24Z robertas 

The following automatic conversions were performed:

'_refine_ls_weighting_scheme' value 'calc
w=1/[\s^2^(Fo^2^)+(0.0609P)^2^+0.0000P] where P=(Fo^2^+2Fc^2^)/3' was
changed to 'calc'. New tag '_refine_ls_weighting_details' was
created. The value of the new tag was set to
'w=1/[\s^2^(Fo^2^)+(0.0609P)^2^+0.0000P] where P=(Fo^2^+2Fc^2^)/3'.

Automatic conversion script
Id: cif_fix_values 3143 2015-03-26 13:38:13Z robertas 
;
_cod_original_sg_symbol_H-M P2(1)2(1)2(1)
_cod_database_code 7008953

loop_
_symmetry_equiv_pos_as_xyz
'x, y, z'
'-x+1/2, -y, z+1/2'
'-x, y+1/2, -z+1/2'
'x+1/2, -y+1/2, -z'

loop_
_atom_site_aniso_label
_atom_site_aniso_U_11
_atom_site_aniso_U_22
_atom_site_aniso_U_33
_atom_site_aniso_U_23
_atom_site_aniso_U_13
_atom_site_aniso_U_12
Te1 0.0651(5) 0.0436(4) 0.0414(4) 0.0011(4) -0.0050(4) -0.0046(4)
Cl2 0.176(4) 0.083(3) 0.041(2) 0.005(2) -0.028(2) -0.004(3)
Cl1 0.063(2) 0.096(3) 0.113(3) -0.003(2) -0.009(2) -0.020(2)
S1 0.074(2) 0.046(2) 0.082(2) -0.004(2) 0.006(2) 0.0018(13)
P1 0.064(2) 0.0317(14) 0.036(2) -0.002(2) 0.005(2) -0.0002(12)
N1 0.067(6) 0.031(6) 0.051(6) -0.010(5) 0.024(5) -0.005(5)
P2 0.067(2) 0.041(2) 0.041(2) -0.001(2) 0.004(2) 0.006(2)
S2 0.097(3) 0.056(2) 0.052(2) 0.013(2) 0.010(2) 0.018(2)
C1 0.059(8) 0.038(7) 0.028(6) -0.007(6) -0.002(6) -0.012(6)
C2 0.086(10) 0.062(9) 0.040(8) -0.004(7) 0.000(7) -0.006(7)
C3 0.084(11) 0.098(12) 0.049(9) 0.003(9) 0.000(8) -0.010(9)
C4 0.084(11) 0.081(12) 0.050(9) -0.031(9) -0.017(8) 0.024(9)
C5 0.078(10) 0.057(9) 0.071(10) -0.032(9) -0.010(9) 0.005(7)
C6 0.095(10) 0.043(8) 0.043(7) 0.001(7) -0.004(7) -0.006(7)
C7 0.093(9) 0.026(6) 0.034(6) 0.006(5) 0.006(6) 0.009(7)
C8 0.070(10) 0.062(10) 0.062(9) -0.017(8) 0.006(8) -0.014(8)
C9 0.099(13) 0.073(11) 0.069(9) -0.005(8) 0.007(11) 0.012(11)
C10 0.067(12) 0.150(18) 0.078(11) 0.015(12) -0.019(10) 0.006(13)
C11 0.071(11) 0.104(13) 0.097(10) -0.006(10) -0.019(8) -0.032(10)
C12 0.085(10) 0.054(8) 0.075(9) 0.012(8) -0.006(7) -0.020(8)
C13 0.052(7) 0.042(7) 0.047(7) 0.011(6) -0.001(6) 0.001(6)
C14 0.087(10) 0.069(10) 0.053(9) 0.000(7) -0.001(8) 0.012(8)
C15 0.066(10) 0.060(11) 0.105(13) 0.013(9) 0.023(9) 0.023(8)
C16 0.131(16) 0.057(11) 0.070(11) -0.014(9) 0.022(11) 0.023(11)
C17 0.148(16) 0.061(11) 0.066(9) -0.007(9) 0.011(12) -0.002(12)
C18 0.069(8) 0.063(9) 0.053(7) -0.009(7) 0.001(8) 0.001(8)
O16 0.154(12) 0.078(9) 0.135(10) -0.015(8) 0.000(9) -0.007(8)
C19 0.124(15) 0.113(16) 0.150(19) 0.003(14) 0.010(15) 0.015(13)
C20 0.098(11) 0.086(12) 0.035(7) 0.001(8) -0.007(8) 0.002(9)
C21 0.135(13) 0.107(13) 0.040(8) 0.004(9) 0.001(9) 0.005(11)
C22 0.117(13) 0.094(12) 0.065(10) -0.019(9) -0.012(10) -0.029(10)
C23 0.078(8) 0.054(8) 0.047(7) 0.006(6) 0.018(8) -0.012(8)
C24 0.127(12) 0.048(9) 0.076(10) 0.008(8) 0.035(10) 0.014(8)
C25 0.096(11) 0.061(9) 0.096(11) -0.012(8) 0.002(10) -0.016(8)

loop_
_atom_site_label
_atom_site_type_symbol
_atom_site_fract_x
_atom_site_fract_y
_atom_site_fract_z
_atom_site_U_iso_or_equiv
_atom_site_thermal_displace_type
_atom_site_occupancy
_atom_site_calc_flag
_atom_site_refinement_flags
_atom_site_disorder_group
Te1 Te -1.27014(5) -0.79036(5) -0.23793(4) 0.0500(3) Uani 1 d . .
Cl2 Cl -1.2973(3) -0.7281(3) -0.3878(2) 0.0997(14) Uani 1 d . .
Cl1 Cl -1.4532(2) -0.8173(3) -0.2185(3) 0.0905(13) Uani 1 d . .
S1 S -1.0776(2) -0.7442(2) -0.2465(3) 0.0674(9) Uani 1 d . .
P1 P -1.0316(2) -0.8812(2) -0.2388(2) 0.0440(7) Uani 1 d . .
N1 N -1.0926(6) -0.9505(6) -0.1810(6) 0.050(3) Uani 1 d . .
P2 P -1.1550(2) -0.9485(2) -0.0931(2) 0.0494(8) Uani 1 d . .
S2 S -1.2521(3) -0.8408(2) -0.0772(2) 0.0684(10) Uani 1 d . .
C1 C -1.0282(8) -0.9332(8) -0.3455(6) 0.042(3) Uani 1 d . .
C2 C -1.0056(9) -0.8770(10) -0.4164(7) 0.063(4) Uani 1 d . .
H2A H -0.9934(9) -0.8124(10) -0.4098(7) 0.075 Uiso 1 calc R .
C3 C -1.0015(10) -0.9191(12) -0.4978(9) 0.077(4) Uani 1 d . .
H3A H -0.9856(10) -0.8816(12) -0.5452(9) 0.092 Uiso 1 calc R .
C4 C -1.0203(10) -1.0146(11) -0.5104(9) 0.072(4) Uani 1 d . .
H4A H -1.0164(10) -1.0418(11) -0.5650(9) 0.086 Uiso 1 calc R .
C5 C -1.0459(9) -1.0697(10) -0.4367(9) 0.069(4) Uani 1 d . .
H5A H -1.0591(9) -1.1342(10) -0.4430(9) 0.083 Uiso 1 calc R .
C6 C -1.0515(9) -1.0291(9) -0.3562(8) 0.060(3) Uani 1 d . .
H6A H -1.0707(9) -1.0655(9) -0.3090(8) 0.073 Uiso 1 calc R .
C7 C -0.9052(9) -0.8759(8) -0.2027(7) 0.051(3) Uani 1 d . .
C8 C -0.8634(10) -0.9575(10) -0.1710(8) 0.065(4) Uani 1 d . .
H8A H -0.9010(10) -1.0131(10) -0.1720(8) 0.078 Uiso 1 calc R .
C9 C -0.7697(14) -0.9612(11) -0.1383(9) 0.080(4) Uani 1 d . .
H9A H -0.7448(14) -1.0179(11) -0.1163(9) 0.096 Uiso 1 calc R .
C10 C -0.7119(12) -0.8807(16) -0.1379(10) 0.098(6) Uani 1 d . .
H10A H -0.6470(12) -0.8821(16) -0.1172(10) 0.118 Uiso 1 calc R .
C11 C -0.7518(11) -0.8000(13) -0.1682(9) 0.091(4) Uani 1 d . .
H11A H -0.7137(11) -0.7449(13) -0.1661(9) 0.109 Uiso 1 calc R .
C12 C -0.8474(10) -0.7946(10) -0.2028(8) 0.072(4) Uani 1 d . .
H12A H -0.8717(10) -0.7378(10) -0.2252(8) 0.086 Uiso 1 calc R .
C13 C -1.2880(9) -0.6495(8) -0.1871(7) 0.047(3) Uani 1 d . .
C14 C -1.3668(10) -0.5941(9) -0.2141(8) 0.070(4) Uani 1 d . .
H14A H -1.4109(10) -0.6162(9) -0.2558(8) 0.084 Uiso 1 calc R .
C15 C -1.3792(11) -0.5024(10) -0.1767(11) 0.077(4) Uani 1 d . .
H15A H -1.4317(11) -0.4631(10) -0.1926(11) 0.093 Uiso 1 calc R .
C16 C -1.3119(15) -0.4752(11) -0.1179(11) 0.086(5) Uani 1 d . .
C17 C -1.2352(14) -0.5270(11) -0.0945(9) 0.092(5) Uani 1 d . .
H17A H -1.1900(14) -0.5044(11) -0.0539(9) 0.110 Uiso 1 calc R .
C18 C -1.2229(10) -0.6136(9) -0.1303(7) 0.061(3) Uani 1 d . .
H18A H -1.1675(10) -0.6495(9) -0.1151(7) 0.074 Uiso 1 calc R .
O16 O -1.3121(10) -0.3813(9) -0.0756(9) 0.122(4) Uani 1 d . .
C19 C -1.3933(14) -0.3310(13) -0.0863(14) 0.129(7) Uani 1 d . .
H19A H -1.3866(14) -0.2714(13) -0.0567(14) 0.193 Uiso 1 calc R .
H19B H -1.4493(14) -0.3651(13) -0.0634(14) 0.193 Uiso 1 calc R .
H19C H -1.4035(14) -0.3195(13) -0.1467(14) 0.193 Uiso 1 calc R .
C20 C -1.0750(10) -0.9436(11) 0.0017(8) 0.073(4) Uani 1 d . .
H20A H -1.0237(10) -0.9927(11) -0.0048(8) 0.088 Uiso 1 calc R .
C21 C -1.1367(12) -0.9677(11) 0.0838(8) 0.094(5) Uani 1 d . .
H21A H -1.1674(12) -1.0288(11) 0.0769(8) 0.141 Uiso 1 calc R .
H21B H -1.1872(12) -0.9203(11) 0.0920(8) 0.141 Uiso 1 calc R .
H21C H -1.0935(12) -0.9689(11) 0.1331(8) 0.141 Uiso 1 calc R .
C22 C -1.0222(10) -0.8473(11) 0.0065(9) 0.092(5) Uani 1 d . .
H22A H -0.9852(10) -0.8369(11) -0.0456(9) 0.138 Uiso 1 calc R .
H22B H -0.9775(10) -0.8469(11) 0.0549(9) 0.138 Uiso 1 calc R .
H22C H -1.0707(10) -0.7978(11) 0.0133(9) 0.138 Uiso 1 calc R .
C23 C -1.2251(10) -1.0596(8) -0.0918(7) 0.060(3) Uani 1 d . .
H23A H -1.2665(10) -1.0612(8) -0.0398(7) 0.072 Uiso 1 calc R .
C24 C -1.1486(10) -1.1427(9) -0.0877(9) 0.084(4) Uani 1 d . .
H24A H -1.1078(10) -1.1357(9) -0.0373(9) 0.125 Uiso 1 calc R .
H24B H -1.1074(10) -1.1415(9) -0.1383(9) 0.125 Uiso 1 calc R .
H24C H -1.1836(10) -1.2021(9) -0.0850(9) 0.125 Uiso 1 calc R .
C25 C -1.2917(10) -1.0666(9) -0.1699(9) 0.084(4) Uani 1 d . .
H25A H -1.3372(10) -1.0140(9) -0.1705(9) 0.126 Uiso 1 calc R .
H25B H -1.3286(10) -1.1251(9) -0.1677(9) 0.126 Uiso 1 calc R .
H25C H -1.2518(10) -1.0654(9) -0.2213(9) 0.126 Uiso 1 calc R .

loop_
_atom_type_symbol
_atom_type_description
_atom_type_scat_dispersion_real
_atom_type_scat_dispersion_imag
_atom_type_scat_source
C C 0.0033 0.0016 'International Tables Vol C Tables 4.2.6.8 and 6.1.1.4'
H H 0.0000 0.0000 'International Tables Vol C Tables 4.2.6.8 and 6.1.1.4'
N N 0.0061 0.0033 'International Tables Vol C Tables 4.2.6.8 and 6.1.1.4'
O O 0.0106 0.0060 'International Tables Vol C Tables 4.2.6.8 and 6.1.1.4'
P P 0.1023 0.0942 'International Tables Vol C Tables 4.2.6.8 and 6.1.1.4'
S S 0.1246 0.1234 'International Tables Vol C Tables 4.2.6.8 and 6.1.1.4'
Cl Cl 0.1484 0.1585 'International Tables Vol C Tables 4.2.6.8 and 6.1.1.4'
Te Te -0.5308 1.6751 'International Tables Vol C Tables 4.2.6.8 and 6.1.1.4'

loop_
_geom_angle_atom_site_label_1
_geom_angle_atom_site_label_2
_geom_angle_atom_site_label_3
_geom_angle
_geom_angle_site_symmetry_1
_geom_angle_site_symmetry_3
_geom_angle_publ_flag
C13 Te1 Cl1 89.2(3) . . ?
C13 Te1 Cl2 90.1(3) . . ?
Cl1 Te1 Cl2 91.23(14) . . ?
C13 Te1 S2 84.9(3) . . ?
Cl1 Te1 S2 86.25(12) . . ?
Cl2 Te1 S2 174.39(12) . . ?
C13 Te1 S1 84.4(3) . . ?
Cl1 Te1 S1 173.33(12) . . ?
Cl2 Te1 S1 90.56(13) . . ?
S2 Te1 S1 91.39(12) . . ?
P1 S1 Te1 93.50(13) . . ?
N1 P1 C7 110.2(5) . . ?
N1 P1 C1 106.7(5) . . ?
C7 P1 C1 106.2(5) . . ?
N1 P1 S1 117.9(4) . . ?
C7 P1 S1 105.5(4) . . ?
C1 P1 S1 109.7(4) . . ?
P1 N1 P2 139.0(6) . . ?
N1 P2 C23 105.3(5) . . ?
N1 P2 C20 112.3(6) . . ?
C23 P2 C20 109.2(6) . . ?
N1 P2 S2 117.2(4) . . ?
C23 P2 S2 108.0(4) . . ?
C20 P2 S2 104.7(5) . . ?
P2 S2 Te1 98.51(15) . . ?
C2 C1 C6 120.4(10) . . ?
C2 C1 P1 120.0(8) . . ?
C6 C1 P1 119.6(9) . . ?
C3 C2 C1 118.9(13) . . ?
C4 C3 C2 122.3(14) . . ?
C3 C4 C5 117.4(13) . . ?
C6 C5 C4 121.0(12) . . ?
C5 C6 C1 119.9(12) . . ?
C8 C7 C12 117.7(12) . . ?
C8 C7 P1 117.7(10) . . ?
C12 C7 P1 124.5(10) . . ?
C9 C8 C7 123.1(12) . . ?
C8 C9 C10 119.6(15) . . ?
C11 C10 C9 118.2(15) . . ?
C10 C11 C12 123.3(15) . . ?
C7 C12 C11 118.1(13) . . ?
C18 C13 C14 119.1(12) . . ?
C18 C13 Te1 121.1(9) . . ?
C14 C13 Te1 119.8(9) . . ?
C13 C14 C15 118.6(13) . . ?
C16 C15 C14 117.2(13) . . ?
C17 C16 C15 123.9(15) . . ?
C17 C16 O16 112.1(17) . . ?
C15 C16 O16 123.9(17) . . ?
C16 C17 C18 119.0(16) . . ?
C13 C18 C17 122.1(14) . . ?
C19 O16 C16 115.4(16) . . ?
C22 C20 C21 113.6(12) . . ?
C22 C20 P2 110.2(10) . . ?
C21 C20 P2 109.7(10) . . ?
C25 C23 C24 112.0(11) . . ?
C25 C23 P2 110.7(8) . . ?
C24 C23 P2 107.7(9) . . ?

loop_
_geom_bond_atom_site_label_1
_geom_bond_atom_site_label_2
_geom_bond_distance
_geom_bond_site_symmetry_2
_geom_bond_publ_flag
Te1 C13 2.147(11) . ?
Te1 Cl1 2.505(3) . ?
Te1 Cl2 2.510(3) . ?
Te1 S2 2.603(3) . ?
Te1 S1 2.669(3) . ?
S1 P1 2.029(4) . ?
P1 N1 1.558(9) . ?
P1 C7 1.788(13) . ?
P1 C1 1.810(10) . ?
N1 P2 1.599(9) . ?
P2 C23 1.824(12) . ?
P2 C20 1.823(12) . ?
P2 S2 2.015(4) . ?
C1 C2 1.387(15) . ?
C1 C6 1.396(15) . ?
C2 C3 1.39(2) . ?
C3 C4 1.38(2) . ?
C4 C5 1.42(2) . ?
C5 C6 1.37(2) . ?
C7 C8 1.37(2) . ?
C7 C12 1.38(2) . ?
C8 C9 1.36(2) . ?
C9 C10 1.37(2) . ?
C10 C11 1.34(2) . ?
C11 C12 1.39(2) . ?
C13 C18 1.340(15) . ?
C13 C14 1.38(2) . ?
C14 C15 1.42(2) . ?
C15 C16 1.34(2) . ?
C16 C17 1.31(2) . ?
C16 O16 1.47(2) . ?
C17 C18 1.35(2) . ?
O16 C19 1.31(2) . ?
C20 C22 1.53(2) . ?
C20 C21 1.56(2) . ?
C23 C25 1.51(2) . ?
C23 C24 1.56(2) . ?

loop_
_geom_torsion_atom_site_label_1
_geom_torsion_atom_site_label_2
_geom_torsion_atom_site_label_3
_geom_torsion_atom_site_label_4
_geom_torsion
_geom_torsion_site_symmetry_1
_geom_torsion_site_symmetry_2
_geom_torsion_site_symmetry_3
_geom_torsion_site_symmetry_4
_geom_torsion_publ_flag
C13 Te1 S1 P1 154.4(3) . . . . ?
Cl1 Te1 S1 P1 138.9(11) . . . . ?
Cl2 Te1 S1 P1 -115.5(2) . . . . ?
S2 Te1 S1 P1 69.7(2) . . . . ?
Te1 S1 P1 N1 -35.3(4) . . . . ?
Te1 S1 P1 C7 -158.9(4) . . . . ?
Te1 S1 P1 C1 87.0(4) . . . . ?
C7 P1 N1 P2 87.1(10) . . . . ?
C1 P1 N1 P2 -158.0(9) . . . . ?
S1 P1 N1 P2 -34.2(11) . . . . ?
P1 N1 P2 C23 166.2(9) . . . . ?
P1 N1 P2 C20 -75.1(11) . . . . ?
P1 N1 P2 S2 46.2(11) . . . . ?
N1 P2 S2 Te1 19.4(4) . . . . ?
C23 P2 S2 Te1 -99.2(4) . . . . ?
C20 P2 S2 Te1 144.6(5) . . . . ?
C13 Te1 S2 P2 -146.9(3) . . . . ?
Cl1 Te1 S2 P2 123.6(2) . . . . ?
Cl2 Te1 S2 P2 -173.0(13) . . . . ?
S1 Te1 S2 P2 -62.7(2) . . . . ?
N1 P1 C1 C2 160.9(9) . . . . ?
C7 P1 C1 C2 -81.5(11) . . . . ?
S1 P1 C1 C2 32.1(11) . . . . ?
N1 P1 C1 C6 -17.0(11) . . . . ?
C7 P1 C1 C6 100.6(10) . . . . ?
S1 P1 C1 C6 -145.8(9) . . . . ?
C6 C1 C2 C3 -3.3(18) . . . . ?
P1 C1 C2 C3 178.7(10) . . . . ?
C1 C2 C3 C4 0.8(21) . . . . ?
C2 C3 C4 C5 0.9(22) . . . . ?
C3 C4 C5 C6 -0.1(21) . . . . ?
C4 C5 C6 C1 -2.4(20) . . . . ?
C2 C1 C6 C5 4.2(18) . . . . ?
P1 C1 C6 C5 -177.9(10) . . . . ?
N1 P1 C7 C8 35.4(11) . . . . ?
C1 P1 C7 C8 -79.8(10) . . . . ?
S1 P1 C7 C8 163.8(8) . . . . ?
N1 P1 C7 C12 -143.1(10) . . . . ?
C1 P1 C7 C12 101.7(11) . . . . ?
S1 P1 C7 C12 -14.7(11) . . . . ?
C12 C7 C8 C9 1.6(18) . . . . ?
P1 C7 C8 C9 -177.0(10) . . . . ?
C7 C8 C9 C10 -1.4(20) . . . . ?
C8 C9 C10 C11 1.7(22) . . . . ?
C9 C10 C11 C12 -2.3(24) . . . . ?
C8 C7 C12 C11 -2.0(18) . . . . ?
P1 C7 C12 C11 176.5(9) . . . . ?
C10 C11 C12 C7 2.5(22) . . . . ?
Cl1 Te1 C13 C18 136.9(9) . . . . ?
Cl2 Te1 C13 C18 -131.8(9) . . . . ?
S2 Te1 C13 C18 50.6(9) . . . . ?
S1 Te1 C13 C18 -41.3(9) . . . . ?
Cl1 Te1 C13 C14 -44.1(9) . . . . ?
Cl2 Te1 C13 C14 47.1(9) . . . . ?
S2 Te1 C13 C14 -130.4(9) . . . . ?
S1 Te1 C13 C14 137.7(9) . . . . ?
C18 C13 C14 C15 -3.5(17) . . . . ?
Te1 C13 C14 C15 177.5(9) . . . . ?
C13 C14 C15 C16 0.8(19) . . . . ?
C14 C15 C16 C17 1.5(24) . . . . ?
C14 C15 C16 O16 177.7(13) . . . . ?
C15 C16 C17 C18 -1.0(25) . . . . ?
O16 C16 C17 C18 -177.6(12) . . . . ?
C14 C13 C18 C17 4.1(18) . . . . ?
Te1 C13 C18 C17 -176.9(10) . . . . ?
C16 C17 C18 C13 -1.9(22) . . . . ?
C17 C16 O16 C19 -170.9(16) . . . . ?
C15 C16 O16 C19 12.5(24) . . . . ?
N1 P2 C20 C22 68.6(11) . . . . ?
C23 P2 C20 C22 -175.0(9) . . . . ?
S2 P2 C20 C22 -59.5(10) . . . . ?
N1 P2 C20 C21 -165.6(9) . . . . ?
C23 P2 C20 C21 -49.2(12) . . . . ?
S2 P2 C20 C21 66.3(11) . . . . ?
N1 P2 C23 C25 -58.8(10) . . . . ?
C20 P2 C23 C25 -179.5(9) . . . . ?
S2 P2 C23 C25 67.2(9) . . . . ?
N1 P2 C23 C24 64.0(9) . . . . ?
C20 P2 C23 C24 -56.8(10) . . . . ?
S2 P2 C23 C24 -170.1(7) . . . . ?
